data_7200910
loop_
_publ_author_name
'Quan, Ying-Ping'
'Zhao, Li-Hua'
'Yang, Ai-Hong'
'Cui, Jian-Zhong'
'Gao, Hong-Ling'
'Lu, Fan-Li'
'Shi, Wei'
'Cheng, Peng'

_publ_section_title
;
 Novel lanthanide coordination polymers based on bis-tridentate
 chelator pyrazine-2,3,5,6-tetracarboxylate with nano-channels and
 water clusters
;
_journal_issue 8
_journal_name_full CrystEngComm
_journal_page_first 1679
_journal_paper_doi 10.1039/b900618d
_journal_volume 11
_journal_year 2009
_chemical_formula_sum 'C12 H26 Er2 N3 O25'
_chemical_formula_weight 946.88
_chemical_name_systematic
;
?
;
_space_group_IT_number 14
_symmetry_cell_setting monoclinic
_symmetry_space_group_name_Hall '-P 2ybc'
_symmetry_space_group_name_H-M 'P 1 21/c 1'
_atom_sites_solution_hydrogens geom
_atom_sites_solution_primary direct
_atom_sites_solution_secondary difmap
_audit_creation_method SHELXL-97
_cell_angle_alpha 90.00
_cell_angle_beta 95.46(3)
_cell_angle_gamma 90.00
_cell_formula_units_Z 4
_cell_length_a 8.9399(18)
_cell_length_b 22.103(4)
_cell_length_c 13.693(3)
_cell_measurement_reflns_used 7051
_cell_measurement_temperature 113(2)
_cell_measurement_theta_max 27.868
_cell_measurement_theta_min 1.755
_cell_volume 2693.4(9)
_computing_cell_refinement crystalclear
_computing_data_collection crystalclear
_computing_data_reduction crystalclear
_computing_molecular_graphics 'Bruker SHELXTL'
_computing_publication_material 'Bruker SHELXTL'
_computing_structure_refinement 'SHELXL-97 (Sheldrick, 1997)'
_computing_structure_solution 'SHELXS-97 (Sheldrick, 1990)'
_diffrn_ambient_temperature 113(2)
_diffrn_measured_fraction_theta_full 1.000
_diffrn_measured_fraction_theta_max 1.000
_diffrn_measurement_device_type 'rigaku saturn'
_diffrn_measurement_method '\w scans'
_diffrn_radiation_monochromator confocal
_diffrn_radiation_source 'rotating anode'
_diffrn_radiation_type MoK\a
_diffrn_radiation_wavelength 0.71073
_diffrn_reflns_av_R_equivalents 0.0447
_diffrn_reflns_av_sigmaI/netI 0.0320
_diffrn_reflns_limit_h_max 10
_diffrn_reflns_limit_h_min -10
_diffrn_reflns_limit_k_max 26
_diffrn_reflns_limit_k_min -26
_diffrn_reflns_limit_l_max 16
_diffrn_reflns_limit_l_min -16
_diffrn_reflns_number 27291
_diffrn_reflns_theta_full 25.00
_diffrn_reflns_theta_max 25.00
_diffrn_reflns_theta_min 1.76
_diffrn_standards_decay_% 0
_diffrn_standards_interval_count 0
_diffrn_standards_interval_time 0
_diffrn_standards_number 0
_exptl_absorpt_coefficient_mu 6.300
_exptl_absorpt_correction_T_max 0.8843
_exptl_absorpt_correction_T_min 0.7867
_exptl_absorpt_correction_type multi-scan
_exptl_absorpt_process_details crystalclear
_exptl_crystal_density_diffrn 2.335
_exptl_crystal_density_method 'not measured'
_exptl_crystal_F_000 1820
_exptl_crystal_size_max 0.04
_exptl_crystal_size_mid 0.04
_exptl_crystal_size_min 0.02
_refine_diff_density_max 4.763
_refine_diff_density_min -1.971
_refine_diff_density_rms 0.189
_refine_ls_extinction_method none
_refine_ls_goodness_of_fit_ref 1.133
_refine_ls_hydrogen_treatment constr
_refine_ls_matrix_type full
_refine_ls_number_parameters 379
_refine_ls_number_reflns 4749
_refine_ls_number_restraints 0
_refine_ls_restrained_S_all 1.133
_refine_ls_R_factor_all 0.0409
_refine_ls_R_factor_gt 0.0373
_refine_ls_shift/su_max 0.003
_refine_ls_shift/su_mean 0.001
_refine_ls_structure_factor_coef Fsqd
_refine_ls_weighting_details 'calc w=1/[\s^2^(Fo^2^)+(0.0183P)^2^+30.6797P] where P=(Fo^2^+2Fc^2^)/3'
_refine_ls_weighting_scheme calc
_refine_ls_wR_factor_gt 0.0749
_refine_ls_wR_factor_ref 0.0767
_reflns_number_gt 4448
_reflns_number_total 4749
_reflns_threshold_expression >2sigma(I)
_cod_data_source_file b900618d.txt
_cod_data_source_block r071211a
_cod_depositor_comments
;
The following automatic conversions were performed:
'_symmetry_cell_setting' value 'Monoclinic' changed to 'monoclinic'
according to '/home/saulius/struct/CIF-dictionaries/cif_core.dic'
dictionary named 'cif_core.dic' version 2.4.1 from
2010-06-29.

'_exptl_absorpt_correction_type' value 'MULTI-SCAN' changed
to 'multi-scan' according to
'/home/saulius/struct/CIF-dictionaries/cif_core.dic' dictionary named
'cif_core.dic' version 2.4.1 from 2010-06-29.

Automatic conversion script
Id: cif_fix_enum 1527 2010-12-29 10:47:43Z saulius 
;
_cod_original_cell_volume 2693.5(9)
_cod_original_sg_symbol_H-M P2(1)/c
_cod_database_code 7200910

loop_
_symmetry_equiv_pos_as_xyz
'x, y, z'
'-x, y+1/2, -z+1/2'
'-x, -y, -z'
'x, -y-1/2, z-1/2'

loop_
_atom_site_label
_atom_site_type_symbol
_atom_site_fract_x
_atom_site_fract_y
_atom_site_fract_z
_atom_site_U_iso_or_equiv
_atom_site_adp_type
_atom_site_occupancy
_atom_site_symmetry_multiplicity
_atom_site_calc_flag
_atom_site_refinement_flags
_atom_site_disorder_assembly
_atom_site_disorder_group
Er1 Er -0.01716(3) 0.326355(13) -0.02390(2) 0.00860(9) Uani 1 1 d . . .
Er2 Er 0.54650(3) 0.390913(14) 0.25544(2) 0.01320(9) Uani 1 1 d . . .
O1 O 0.1707(5) 0.3606(2) 0.0977(3) 0.0131(10) Uani 1 1 d . . .
O2 O 0.3113(5) 0.3457(2) 0.2403(3) 0.0126(10) Uani 1 1 d . . .
O3 O 0.1708(5) 0.3476(2) 0.4164(3) 0.0157(10) Uani 1 1 d . . .
O4 O 0.1541(5) 0.2525(2) 0.4687(3) 0.0135(10) Uani 1 1 d . . .
O5 O -0.2026(5) 0.1381(2) 0.3591(3) 0.0137(10) Uani 1 1 d . . .
O6 O -0.3514(5) 0.1505(2) 0.2194(3) 0.0177(11) Uani 1 1 d . . .
O7 O -0.2107(5) 0.1521(2) 0.0355(3) 0.0170(11) Uani 1 1 d . . .
O8 O -0.1965(5) 0.2477(2) -0.0163(3) 0.0129(10) Uani 1 1 d . . .
O9 O 0.1507(5) 0.3749(2) -0.1196(3) 0.0130(10) Uani 1 1 d . . .
O10 O 0.1575(6) 0.4500(2) -0.2278(3) 0.0180(11) Uani 1 1 d . . .
O11 O -0.2812(5) 0.4415(2) 0.1592(3) 0.0129(10) Uani 1 1 d . . .
O12 O -0.1767(5) 0.3684(2) 0.0785(3) 0.0146(10) Uani 1 1 d . . .
O13 O 0.4087(7) 0.4398(3) 0.1219(5) 0.049(2) Uani 1 1 d . . .
H13A H 0.3414 0.4206 0.0861 0.059 Uiso 1 1 d R . .
H13B H 0.4261 0.4768 0.1099 0.059 Uiso 1 1 d R . .
O14 O 0.5667(6) 0.3233(3) 0.1302(4) 0.0322(14) Uani 1 1 d . . .
H14A H 0.5756 0.2855 0.1420 0.039 Uiso 1 1 d R . .
H14B H 0.5655 0.3362 0.0714 0.039 Uiso 1 1 d R . .
O15 O 0.4332(6) 0.4097(2) 0.3967(3) 0.0195(11) Uani 1 1 d . . .
H15A H 0.4261 0.3816 0.4387 0.023 Uiso 1 1 d R . .
H15B H 0.3985 0.4448 0.4070 0.023 Uiso 1 1 d R . .
O16 O 0.5669(6) 0.2932(2) 0.3361(4) 0.0289(13) Uani 1 1 d . . .
H16A H 0.4799 0.2786 0.3395 0.035 Uiso 1 1 d R . .
H16B H 0.6292 0.2900 0.3870 0.035 Uiso 1 1 d R . .
O17 O 0.7775(6) 0.3808(2) 0.3429(4) 0.0239(12) Uani 1 1 d . . .
H17A H 0.8395 0.4068 0.3244 0.029 Uiso 1 1 d R . .
H17B H 0.7801 0.3747 0.4047 0.029 Uiso 1 1 d R . .
O18 O 0.5807(6) 0.4924(2) 0.2967(4) 0.0307(14) Uani 1 1 d . . .
H18A H 0.6339 0.5200 0.2740 0.037 Uiso 1 1 d R . .
H18B H 0.5499 0.4989 0.3529 0.037 Uiso 1 1 d R . .
N1 N -0.0055(6) 0.2709(2) 0.1357(4) 0.0094(11) Uani 1 1 d . . .
N2 N -0.0329(6) 0.2272(2) 0.3164(4) 0.0106(12) Uani 1 1 d . . .
N3 N -0.0170(5) 0.4409(2) -0.0149(4) 0.0066(11) Uani 1 1 d . . .
C1 C 0.0816(7) 0.2928(3) 0.2116(5) 0.0094(13) Uani 1 1 d . . .
C2 C 0.0652(7) 0.2717(3) 0.3052(5) 0.0119(14) Uani 1 1 d . . .
C3 C -0.1193(7) 0.2046(3) 0.2406(5) 0.0104(13) Uani 1 1 d . . .
C4 C -0.1038(7) 0.2271(3) 0.1467(5) 0.0113(14) Uani 1 1 d . . .
C5 C 0.1983(7) 0.3377(3) 0.1820(5) 0.0104(13) Uani 1 1 d . . .
C6 C 0.1395(7) 0.2935(3) 0.4034(5) 0.0118(14) Uani 1 1 d . . .
C7 C -0.2355(7) 0.1595(3) 0.2732(5) 0.0126(14) Uani 1 1 d . . .
C8 C -0.1811(7) 0.2060(3) 0.0480(5) 0.0111(14) Uani 1 1 d . . .
C9 C 0.0714(7) 0.4707(3) -0.0703(4) 0.0092(13) Uani 1 1 d . . .
C10 C -0.0905(7) 0.4671(3) 0.0540(4) 0.0089(13) Uani 1 1 d . . .
C11 C 0.1352(8) 0.4297(3) -0.1466(5) 0.0146(15) Uani 1 1 d . . .
C12 C -0.1898(7) 0.4231(3) 0.1035(5) 0.0120(14) Uani 1 1 d . . .
O19 O 0.3823(6) 0.3109(2) 0.7931(4) 0.0286(13) Uani 1 1 d . . .
H19A H 0.4460 0.3364 0.7760 0.034 Uiso 1 1 d R . .
H19B H 0.3078 0.3246 0.8202 0.034 Uiso 1 1 d R . .
O20 O 0.1085(6) 0.4210(3) 0.5738(4) 0.0324(14) Uani 1 1 d . . .
H20A H 0.1315 0.3935 0.5340 0.039 Uiso 1 1 d R . .
H20B H 0.1691 0.4265 0.6250 0.039 Uiso 1 1 d R . .
O21 O 0.4414(6) 0.5616(2) 0.4220(4) 0.0207(11) Uani 1 1 d . . .
H21A H 0.4099 0.5936 0.3920 0.025 Uiso 1 1 d R . .
H21B H 0.3777 0.5416 0.4514 0.025 Uiso 1 1 d R . .
O22 O 0.9919(6) 0.5556(2) 0.7143(4) 0.0276(13) Uani 1 1 d . . .
H22A H 0.9216 0.5556 0.6673 0.033 Uiso 1 1 d R . .
H22B H 1.0417 0.5227 0.7228 0.033 Uiso 1 1 d R . .
O23 O 0.5718(7) 0.0611(2) 0.4238(4) 0.0331(14) Uani 1 1 d . . .
H23A H 0.6093 0.0603 0.4834 0.040 Uiso 1 1 d R . .
H23B H 0.6236 0.0908 0.4061 0.040 Uiso 1 1 d R . .
O24 O 0.1699(6) 0.5118(3) 0.4437(4) 0.0317(14) Uani 1 1 d . . .
H24A H 0.1711 0.4913 0.4966 0.038 Uiso 1 1 d R . .
H24B H 0.1013 0.5385 0.4445 0.038 Uiso 1 1 d R . .
O25 O 0.4084(6) 0.2745(2) 0.5956(4) 0.0329(14) Uani 1 1 d . . .
H25A H 0.3857 0.2902 0.6492 0.040 Uiso 1 1 d R . .
H25B H 0.3590 0.2867 0.5426 0.040 Uiso 1 1 d R . .

loop_
_atom_site_aniso_label
_atom_site_aniso_U_11
_atom_site_aniso_U_22
_atom_site_aniso_U_33
_atom_site_aniso_U_23
_atom_site_aniso_U_13
_atom_site_aniso_U_12
Er1 0.01131(16) 0.00756(15) 0.00709(15) -0.00038(11) 0.00172(11) -0.00041(11)
Er2 0.01229(16) 0.01519(17) 0.01229(16) -0.00062(12) 0.00204(12) -0.00298(12)
O1 0.014(2) 0.016(2) 0.009(2) 0.0012(19) 0.0006(19) -0.0041(19)
O2 0.012(2) 0.015(2) 0.010(2) -0.0008(19) 0.0018(19) -0.0037(19)
O3 0.021(3) 0.013(3) 0.014(2) -0.0004(19) 0.005(2) -0.004(2)
O4 0.012(2) 0.013(2) 0.015(2) 0.0013(19) -0.0014(19) -0.0025(19)
O5 0.016(2) 0.015(2) 0.009(2) 0.0013(19) -0.0053(19) -0.005(2)
O6 0.015(3) 0.023(3) 0.016(3) 0.003(2) 0.004(2) -0.008(2)
O7 0.021(3) 0.013(3) 0.016(3) -0.001(2) -0.002(2) -0.005(2)
O8 0.018(2) 0.013(2) 0.007(2) 0.0002(18) -0.0020(19) -0.0059(19)
O9 0.016(2) 0.009(2) 0.016(2) -0.0007(19) 0.010(2) -0.0019(19)
O10 0.029(3) 0.015(3) 0.012(2) 0.000(2) 0.010(2) -0.004(2)
O11 0.013(2) 0.013(2) 0.013(2) -0.0017(19) 0.005(2) -0.0016(19)
O12 0.020(3) 0.009(2) 0.017(2) 0.0001(19) 0.010(2) -0.0012(19)
O13 0.028(3) 0.031(4) 0.083(5) 0.038(3) -0.023(3) -0.017(3)
O14 0.037(3) 0.028(3) 0.035(3) -0.012(3) 0.019(3) -0.013(3)
O15 0.026(3) 0.019(3) 0.015(3) -0.005(2) 0.010(2) -0.008(2)
O16 0.023(3) 0.030(3) 0.031(3) 0.011(2) -0.013(2) -0.008(2)
O17 0.022(3) 0.031(3) 0.017(3) 0.014(2) -0.006(2) -0.013(2)
O18 0.042(4) 0.023(3) 0.032(3) -0.004(2) 0.030(3) -0.007(3)
N1 0.010(3) 0.011(3) 0.008(3) -0.002(2) 0.001(2) 0.001(2)
N2 0.011(3) 0.011(3) 0.010(3) 0.000(2) 0.002(2) 0.001(2)
N3 0.002(2) 0.013(3) 0.004(2) -0.001(2) -0.002(2) 0.000(2)
C1 0.011(3) 0.011(3) 0.007(3) 0.003(3) 0.001(3) -0.002(3)
C2 0.011(3) 0.013(3) 0.012(3) 0.000(3) -0.001(3) 0.000(3)
C3 0.016(3) 0.007(3) 0.008(3) 0.001(2) -0.001(3) 0.001(3)
C4 0.013(3) 0.012(3) 0.009(3) 0.001(3) -0.004(3) -0.002(3)
C5 0.012(3) 0.011(3) 0.009(3) -0.005(3) 0.003(3) -0.003(3)
C6 0.011(3) 0.014(4) 0.010(3) -0.001(3) -0.001(3) -0.002(3)
C7 0.012(3) 0.010(3) 0.016(4) -0.003(3) 0.001(3) -0.001(3)
C8 0.013(3) 0.011(3) 0.009(3) -0.002(3) -0.001(3) -0.002(3)
C9 0.008(3) 0.017(3) 0.002(3) 0.003(3) -0.002(2) 0.000(3)
C10 0.011(3) 0.012(3) 0.004(3) 0.003(2) 0.003(2) -0.001(3)
C11 0.018(4) 0.013(4) 0.013(4) -0.002(3) 0.004(3) -0.001(3)
C12 0.009(3) 0.016(4) 0.011(3) 0.001(3) 0.002(3) 0.000(3)
O19 0.022(3) 0.027(3) 0.039(3) -0.003(3) 0.015(3) 0.003(2)
O20 0.034(3) 0.034(3) 0.028(3) -0.014(3) -0.002(3) 0.000(3)
O21 0.024(3) 0.020(3) 0.019(3) 0.003(2) 0.002(2) 0.007(2)
O22 0.022(3) 0.029(3) 0.030(3) 0.004(2) -0.005(2) -0.003(2)
O23 0.041(4) 0.028(3) 0.031(3) -0.001(3) 0.006(3) -0.016(3)
O24 0.029(3) 0.030(3) 0.036(3) -0.002(3) 0.006(3) 0.000(3)
O25 0.035(3) 0.032(3) 0.029(3) -0.002(3) -0.013(3) 0.009(3)

loop_
_atom_type_symbol
_atom_type_description
_atom_type_scat_dispersion_real
_atom_type_scat_dispersion_imag
_atom_type_scat_source
C C 0.0033 0.0016 'International Tables Vol C Tables 4.2.6.8 and 6.1.1.4'
H H 0.0000 0.0000 'International Tables Vol C Tables 4.2.6.8 and 6.1.1.4'
N N 0.0061 0.0033 'International Tables Vol C Tables 4.2.6.8 and 6.1.1.4'
O O 0.0106 0.0060 'International Tables Vol C Tables 4.2.6.8 and 6.1.1.4'
Er Er -0.2586 4.9576 'International Tables Vol C Tables 4.2.6.8 and 6.1.1.4'

loop_
_geom_angle_atom_site_label_1
_geom_angle_atom_site_label_2
_geom_angle_atom_site_label_3
_geom_angle
_geom_angle_site_symmetry_1
_geom_angle_site_symmetry_3
_geom_angle_publ_flag
O12 Er1 O4 141.33(16) . 4_565 ?
O12 Er1 O5 80.83(17) . 4_565 ?
O4 Er1 O5 130.55(16) 4_565 4_565 ?
O12 Er1 O9 128.73(16) . . ?
O4 Er1 O9 81.94(16) 4_565 . ?
O5 Er1 O9 85.00(17) 4_565 . ?
O12 Er1 O1 83.20(17) . . ?
O4 Er1 O1 81.07(16) 4_565 . ?
O5 Er1 O1 141.71(16) 4_565 . ?
O9 Er1 O1 78.34(16) . . ?
O12 Er1 O8 78.90(16) . . ?
O4 Er1 O8 84.47(16) 4_565 . ?
O5 Er1 O8 80.64(16) 4_565 . ?
O9 Er1 O8 146.19(15) . . ?
O1 Er1 O8 129.69(15) . . ?
O12 Er1 N2 138.38(17) . 4_565 ?
O4 Er1 N2 65.56(16) 4_565 4_565 ?
O5 Er1 N2 65.00(16) 4_565 4_565 ?
O9 Er1 N2 73.24(17) . 4_565 ?
O1 Er1 N2 138.42(17) . 4_565 ?
O8 Er1 N2 72.95(16) . 4_565 ?
O12 Er1 N1 68.91(17) . . ?
O4 Er1 N1 72.42(17) 4_565 . ?
O5 Er1 N1 137.26(17) 4_565 . ?
O9 Er1 N1 137.53(17) . . ?
O1 Er1 N1 64.88(16) . . ?
O8 Er1 N1 64.81(16) . . ?
N2 Er1 N1 122.06(17) 4_565 . ?
O12 Er1 N3 64.09(16) . . ?
O4 Er1 N3 138.77(16) 4_565 . ?
O5 Er1 N3 72.18(16) 4_565 . ?
O9 Er1 N3 64.65(16) . . ?
O1 Er1 N3 69.53(15) . . ?
O8 Er1 N3 136.62(16) . . ?
N2 Er1 N3 121.31(17) 4_565 . ?
N1 Er1 N3 116.62(16) . . ?
O14 Er2 O17 101.3(2) . . ?
O14 Er2 O15 144.76(18) . . ?
O17 Er2 O15 91.44(18) . . ?
O14 Er2 O2 77.77(18) . . ?
O17 Er2 O2 140.11(16) . . ?
O15 Er2 O2 71.66(16) . . ?
O14 Er2 O18 142.33(19) . . ?
O17 Er2 O18 82.9(2) . . ?
O15 Er2 O18 71.37(18) . . ?
O2 Er2 O18 122.27(18) . . ?
O14 Er2 O13 78.0(2) . . ?
O17 Er2 O13 145.40(19) . . ?
O15 Er2 O13 109.2(2) . . ?
O2 Er2 O13 74.13(18) . . ?
O18 Er2 O13 78.1(2) . . ?
O14 Er2 O11 78.01(17) . 1_655 ?
O17 Er2 O11 74.87(17) . 1_655 ?
O15 Er2 O11 137.23(16) . 1_655 ?
O2 Er2 O11 140.93(15) . 1_655 ?
O18 Er2 O11 66.88(16) . 1_655 ?
O13 Er2 O11 71.14(18) . 1_655 ?
O14 Er2 O16 75.7(2) . . ?
O17 Er2 O16 69.59(17) . . ?
O15 Er2 O16 78.37(19) . . ?
O2 Er2 O16 71.67(17) . . ?
O18 Er2 O16 138.24(19) . . ?
O13 Er2 O16 140.31(19) . . ?
O11 Er2 O16 129.89(17) 1_655 . ?
C5 O1 Er1 125.2(4) . . ?
C5 O2 Er2 142.7(4) . . ?
C6 O4 Er1 122.7(4) . 4_566 ?
C7 O5 Er1 126.6(4) . 4_566 ?
C8 O8 Er1 122.1(4) . . ?
C11 O9 Er1 122.8(4) . . ?
C12 O11 Er2 133.0(4) . 1_455 ?
C12 O12 Er1 129.2(4) . . ?
Er2 O13 H13A 120.3 . . ?
Er2 O13 H13B 119.7 . . ?
H13A O13 H13B 120.0 . . ?
Er2 O14 H14A 120.5 . . ?
Er2 O14 H14B 119.5 . . ?
H14A O14 H14B 120.0 . . ?
Er2 O15 H15A 120.1 . . ?
Er2 O15 H15B 119.9 . . ?
H15A O15 H15B 120.1 . . ?
Er2 O16 H16A 109.5 . . ?
Er2 O16 H16B 117.4 . . ?
H16A O16 H16B 117.1 . . ?
Er2 O17 H17A 111.0 . . ?
Er2 O17 H17B 118.0 . . ?
H17A O17 H17B 116.3 . . ?
Er2 O18 H18A 131.9 . . ?
Er2 O18 H18B 109.5 . . ?
H18A O18 H18B 116.7 . . ?
C4 N1 C1 121.5(6) . . ?
C4 N1 Er1 119.0(4) . . ?
C1 N1 Er1 118.5(4) . . ?
C3 N2 C2 121.7(6) . . ?
C3 N2 Er1 119.3(4) . 4_566 ?
C2 N2 Er1 118.0(4) . 4_566 ?
C9 N3 C10 123.4(6) . . ?
C9 N3 Er1 117.9(4) . . ?
C10 N3 Er1 118.1(4) . . ?
N1 C1 C2 119.7(6) . . ?
N1 C1 C5 113.3(5) . . ?
C2 C1 C5 126.9(6) . . ?
N2 C2 C1 118.8(6) . . ?
N2 C2 C6 111.6(6) . . ?
C1 C2 C6 129.5(6) . . ?
N2 C3 C4 118.9(6) . . ?
N2 C3 C7 112.0(6) . . ?
C4 C3 C7 128.8(6) . . ?
N1 C4 C3 119.2(6) . . ?
N1 C4 C8 111.7(5) . . ?
C3 C4 C8 128.9(6) . . ?
O2 C5 O1 127.4(6) . . ?
O2 C5 C1 117.3(6) . . ?
O1 C5 C1 115.2(5) . . ?
O3 C6 O4 125.6(6) . . ?
O3 C6 C2 120.5(6) . . ?
O4 C6 C2 113.7(6) . . ?
O6 C7 O5 126.9(6) . . ?
O6 C7 C3 119.0(6) . . ?
O5 C7 C3 113.9(5) . . ?
O7 C8 O8 126.7(6) . . ?
O7 C8 C4 119.5(6) . . ?
O8 C8 C4 113.6(5) . . ?
N3 C9 C10 118.0(6) . 3_565 ?
N3 C9 C11 112.2(6) . . ?
C10 C9 C11 129.9(6) 3_565 . ?
N3 C10 C9 118.6(6) . 3_565 ?
N3 C10 C12 112.7(6) . . ?
C9 C10 C12 128.7(6) 3_565 . ?
O10 C11 O9 126.1(6) . . ?
O10 C11 C9 120.1(6) . . ?
O9 C11 C9 113.7(6) . . ?
O11 C12 O12 124.3(6) . . ?
O11 C12 C10 120.8(6) . . ?
O12 C12 C10 114.7(6) . . ?
H19A O19 H19B 117.3 . . ?
H20A O20 H20B 116.9 . . ?
H21A O21 H21B 117.0 . . ?
H22A O22 H22B 115.9 . . ?
H23A O23 H23B 96.5 . . ?
H24A O24 H24B 108.0 . . ?
H25A O25 H25B 117.2 . . ?

loop_
_geom_bond_atom_site_label_1
_geom_bond_atom_site_label_2
_geom_bond_distance
_geom_bond_site_symmetry_2
_geom_bond_publ_flag
Er1 O12 2.290(5) . ?
Er1 O4 2.328(4) 4_565 ?
Er1 O5 2.329(4) 4_565 ?
Er1 O9 2.344(4) . ?
Er1 O1 2.374(4) . ?
Er1 O8 2.374(4) . ?
Er1 N2 2.479(5) 4_565 ?
Er1 N1 2.500(5) . ?
Er1 N3 2.534(5) . ?
Er2 O14 2.295(5) . ?
Er2 O17 2.297(5) . ?
Er2 O15 2.305(5) . ?
Er2 O2 2.320(4) . ?
Er2 O18 2.327(5) . ?
Er2 O13 2.366(6) . ?
Er2 O11 2.397(4) 1_655 ?
Er2 O16 2.425(5) . ?
O1 C5 1.263(8) . ?
O2 C5 1.239(8) . ?
O3 C6 1.238(8) . ?
O4 C6 1.271(8) . ?
O4 Er1 2.328(4) 4_566 ?
O5 C7 1.275(8) . ?
O5 Er1 2.329(4) 4_566 ?
O6 C7 1.229(8) . ?
O7 C8 1.228(8) . ?
O8 C8 1.273(8) . ?
O9 C11 1.268(8) . ?
O10 C11 1.234(8) . ?
O11 C12 1.238(8) . ?
O11 Er2 2.397(4) 1_455 ?
O12 C12 1.266(8) . ?
O13 H13A 0.8519 . ?
O13 H13B 0.8527 . ?
O14 H14A 0.8530 . ?
O14 H14B 0.8532 . ?
O15 H15A 0.8530 . ?
O15 H15B 0.8522 . ?
O16 H16A 0.8472 . ?
O16 H16B 0.8526 . ?
O17 H17A 0.8524 . ?
O17 H17B 0.8553 . ?
O18 H18A 0.8502 . ?
O18 H18B 0.8531 . ?
N1 C4 1.326(8) . ?
N1 C1 1.329(8) . ?
N2 C3 1.331(8) . ?
N2 C2 1.335(8) . ?
N2 Er1 2.479(5) 4_566 ?
N3 C9 1.321(8) . ?
N3 C10 1.333(8) . ?
C1 C2 1.385(9) . ?
C1 C5 1.523(9) . ?
C2 C6 1.520(9) . ?
C3 C4 1.397(9) . ?
C3 C7 1.537(9) . ?
C4 C8 1.531(8) . ?
C9 C10 1.401(9) 3_565 ?
C9 C11 1.534(9) . ?
C10 C9 1.401(9) 3_565 ?
C10 C12 1.519(9) . ?
O19 H19A 0.8502 . ?
O19 H19B 0.8480 . ?
O20 H20A 0.8540 . ?
O20 H20B 0.8540 . ?
O21 H21A 0.8529 . ?
O21 H21B 0.8516 . ?
O22 H22A 0.8557 . ?
O22 H22B 0.8548 . ?
O23 H23A 0.8527 . ?
O23 H23B 0.8509 . ?
O24 H24A 0.8530 . ?
O24 H24B 0.8508 . ?
O25 H25A 0.8541 . ?
O25 H25B 0.8564 . ?

loop_
_geom_torsion_atom_site_label_1
_geom_torsion_atom_site_label_2
_geom_torsion_atom_site_label_3
_geom_torsion_atom_site_label_4
_geom_torsion
_geom_torsion_site_symmetry_1
_geom_torsion_site_symmetry_2
_geom_torsion_site_symmetry_3
_geom_torsion_site_symmetry_4
_geom_torsion_publ_flag
O12 Er1 O1 C5 72.0(5) . . . . ?
O4 Er1 O1 C5 -72.5(5) 4_565 . . . ?
O5 Er1 O1 C5 137.8(5) 4_565 . . . ?
O9 Er1 O1 C5 -156.1(5) . . . . ?
O8 Er1 O1 C5 2.5(6) . . . . ?
N2 Er1 O1 C5 -108.6(5) 4_565 . . . ?
N1 Er1 O1 C5 2.1(5) . . . . ?
N3 Er1 O1 C5 136.8(5) . . . . ?
O14 Er2 O2 C5 -60.8(7) . . . . ?
O17 Er2 O2 C5 -153.9(7) . . . . ?
O15 Er2 O2 C5 137.0(7) . . . . ?
O18 Er2 O2 C5 84.4(7) . . . . ?
O13 Er2 O2 C5 20.0(7) . . . . ?
O11 Er2 O2 C5 -8.0(8) 1_655 . . . ?
O16 Er2 O2 C5 -139.6(7) . . . . ?
O12 Er1 O8 C8 -90.3(5) . . . . ?
O4 Er1 O8 C8 54.6(5) 4_565 . . . ?
O5 Er1 O8 C8 -172.7(5) 4_565 . . . ?
O9 Er1 O8 C8 121.2(5) . . . . ?
O1 Er1 O8 C8 -19.0(6) . . . . ?
N2 Er1 O8 C8 120.7(5) 4_565 . . . ?
N1 Er1 O8 C8 -18.6(5) . . . . ?
N3 Er1 O8 C8 -121.5(5) . . . . ?
O12 Er1 O9 C11 -22.9(6) . . . . ?
O4 Er1 O9 C11 -176.7(5) 4_565 . . . ?
O5 Er1 O9 C11 51.1(5) 4_565 . . . ?
O1 Er1 O9 C11 -94.2(5) . . . . ?
O8 Er1 O9 C11 116.1(5) . . . . ?
N2 Er1 O9 C11 116.5(5) 4_565 . . . ?
N1 Er1 O9 C11 -124.0(5) . . . . ?
N3 Er1 O9 C11 -21.5(5) . . . . ?
O4 Er1 O12 C12 130.1(5) 4_565 . . . ?
O5 Er1 O12 C12 -81.5(5) 4_565 . . . ?
O9 Er1 O12 C12 -5.5(6) . . . . ?
O1 Er1 O12 C12 63.6(5) . . . . ?
O8 Er1 O12 C12 -163.7(6) . . . . ?
N2 Er1 O12 C12 -115.8(5) 4_565 . . . ?
N1 Er1 O12 C12 129.2(6) . . . . ?
N3 Er1 O12 C12 -6.9(5) . . . . ?
O12 Er1 N1 C4 85.9(5) . . . . ?
O4 Er1 N1 C4 -93.5(5) 4_565 . . . ?
O5 Er1 N1 C4 37.9(6) 4_565 . . . ?
O9 Er1 N1 C4 -149.2(4) . . . . ?
O1 Er1 N1 C4 178.3(5) . . . . ?
O8 Er1 N1 C4 -1.4(4) . . . . ?
N2 Er1 N1 C4 -48.8(5) 4_565 . . . ?
N3 Er1 N1 C4 130.1(5) . . . . ?
O12 Er1 N1 C1 -82.8(5) . . . . ?
O4 Er1 N1 C1 97.7(5) 4_565 . . . ?
O5 Er1 N1 C1 -130.8(4) 4_565 . . . ?
O9 Er1 N1 C1 42.1(6) . . . . ?
O1 Er1 N1 C1 9.5(4) . . . . ?
O8 Er1 N1 C1 -170.2(5) . . . . ?
N2 Er1 N1 C1 142.4(4) 4_565 . . . ?
N3 Er1 N1 C1 -38.6(5) . . . . ?
O12 Er1 N3 C9 -178.7(5) . . . . ?
O4 Er1 N3 C9 41.6(5) 4_565 . . . ?
O5 Er1 N3 C9 -90.4(4) 4_565 . . . ?
O9 Er1 N3 C9 2.5(4) . . . . ?
O1 Er1 N3 C9 89.0(4) . . . . ?
O8 Er1 N3 C9 -144.3(4) . . . . ?
N2 Er1 N3 C9 -46.0(5) 4_565 . . . ?
N1 Er1 N3 C9 135.0(4) . . . . ?
O12 Er1 N3 C10 9.8(4) . . . . ?
O4 Er1 N3 C10 -129.9(4) 4_565 . . . ?
O5 Er1 N3 C10 98.1(4) 4_565 . . . ?
O9 Er1 N3 C10 -169.0(5) . . . . ?
O1 Er1 N3 C10 -82.6(4) . . . . ?
O8 Er1 N3 C10 44.1(5) . . . . ?
N2 Er1 N3 C10 142.4(4) 4_565 . . . ?
N1 Er1 N3 C10 -36.5(5) . . . . ?
C4 N1 C1 C2 -3.0(10) . . . . ?
Er1 N1 C1 C2 165.4(5) . . . . ?
C4 N1 C1 C5 173.7(6) . . . . ?
Er1 N1 C1 C5 -17.9(7) . . . . ?
C3 N2 C2 C1 -2.8(9) . . . . ?
Er1 N2 C2 C1 165.5(5) 4_566 . . . ?
C3 N2 C2 C6 174.7(6) . . . . ?
Er1 N2 C2 C6 -17.0(7) 4_566 . . . ?
N1 C1 C2 N2 3.5(10) . . . . ?
C5 C1 C2 N2 -172.7(6) . . . . ?
N1 C1 C2 C6 -173.5(6) . . . . ?
C5 C1 C2 C6 10.3(11) . . . . ?
C2 N2 C3 C4 1.7(10) . . . . ?
Er1 N2 C3 C4 -166.5(5) 4_566 . . . ?
C2 N2 C3 C7 -173.2(6) . . . . ?
Er1 N2 C3 C7 18.6(7) 4_566 . . . ?
C1 N1 C4 C3 1.8(10) . . . . ?
Er1 N1 C4 C3 -166.6(5) . . . . ?
C1 N1 C4 C8 -175.3(6) . . . . ?
Er1 N1 C4 C8 16.3(7) . . . . ?
N2 C3 C4 N1 -1.1(10) . . . . ?
C7 C3 C4 N1 172.8(6) . . . . ?
N2 C3 C4 C8 175.4(6) . . . . ?
C7 C3 C4 C8 -10.6(12) . . . . ?
Er2 O2 C5 O1 -6.4(12) . . . . ?
Er2 O2 C5 C1 170.1(5) . . . . ?
Er1 O1 C5 O2 164.8(5) . . . . ?
Er1 O1 C5 C1 -11.7(8) . . . . ?
N1 C1 C5 O2 -157.7(6) . . . . ?
C2 C1 C5 O2 18.7(10) . . . . ?
N1 C1 C5 O1 19.2(8) . . . . ?
C2 C1 C5 O1 -164.4(6) . . . . ?
Er1 O4 C6 O3 142.5(6) 4_566 . . . ?
Er1 O4 C6 C2 -32.4(7) 4_566 . . . ?
N2 C2 C6 O3 -144.2(6) . . . . ?
C1 C2 C6 O3 33.0(11) . . . . ?
N2 C2 C6 O4 31.1(8) . . . . ?
C1 C2 C6 O4 -151.8(7) . . . . ?
Er1 O5 C7 O6 -162.8(5) 4_566 . . . ?
Er1 O5 C7 C3 12.4(8) 4_566 . . . ?
N2 C3 C7 O6 155.9(6) . . . . ?
C4 C3 C7 O6 -18.3(11) . . . . ?
N2 C3 C7 O5 -19.6(8) . . . . ?
C4 C3 C7 O5 166.1(7) . . . . ?
Er1 O8 C8 O7 -140.4(6) . . . . ?
Er1 O8 C8 C4 33.5(7) . . . . ?
N1 C4 C8 O7 143.0(6) . . . . ?
C3 C4 C8 O7 -33.7(11) . . . . ?
N1 C4 C8 O8 -31.4(8) . . . . ?
C3 C4 C8 O8 151.8(7) . . . . ?
C10 N3 C9 C10 1.3(10) . . . 3_565 ?
Er1 N3 C9 C10 -169.8(4) . . . 3_565 ?
C10 N3 C9 C11 -177.2(5) . . . . ?
Er1 N3 C9 C11 11.7(6) . . . . ?
C9 N3 C10 C9 -1.3(10) . . . 3_565 ?
Er1 N3 C10 C9 169.8(4) . . . 3_565 ?
C9 N3 C10 C12 177.3(5) . . . . ?
Er1 N3 C10 C12 -11.6(6) . . . . ?
Er1 O9 C11 O10 -139.8(6) . . . . ?
Er1 O9 C11 C9 35.4(7) . . . . ?
N3 C9 C11 O10 146.3(6) . . . . ?
C10 C9 C11 O10 -32.0(10) 3_565 . . . ?
N3 C9 C11 O9 -29.2(8) . . . . ?
C10 C9 C11 O9 152.5(6) 3_565 . . . ?
Er2 O11 C12 O12 6.2(10) 1_455 . . . ?
Er2 O11 C12 C10 -178.1(4) 1_455 . . . ?
Er1 O12 C12 O11 179.3(4) . . . . ?
Er1 O12 C12 C10 3.5(8) . . . . ?
N3 C10 C12 O11 -169.9(6) . . . . ?
C9 C10 C12 O11 8.5(10) 3_565 . . . ?
N3 C10 C12 O12 6.2(8) . . . . ?
C9 C10 C12 O12 -175.4(6) 3_565 . . . ?
